data_1560898
loop_
_publ_author_name
'Cramer, Alisha J.'
'Cole, Jacqueline M.'

_publ_section_title
;
 Host-guest prospects of neodymium and gadolinium ultraphosphate
 frameworks for nuclear waste storage: Multi-temperature topological
 analysis of nanoporous cages in RP5O14
;
_journal_name_full 'Journal of Solid State Chemistry'
_journal_page_first 250
_journal_page_last 257
_journal_paper_doi 10.1016/j.jssc.2018.07.020
_journal_volume 266
_journal_year 2018
_chemical_formula_sum 'Gd O14 P5'
_chemical_formula_weight 536.10
_space_group_IT_number 53
_space_group_name_Hall '-P 2ac 2'
_space_group_name_H-M_alt 'P m n a'
_symmetry_cell_setting orthorhombic
_symmetry_space_group_name_H-M 'P m n a'
_atom_sites_solution_hydrogens none
_atom_sites_solution_primary direct
_atom_sites_solution_secondary difmap
_audit_creation_method SHELXL-97
_cell_angle_alpha 90.00
_cell_angle_beta 90.00
_cell_angle_gamma 90.00
_cell_formula_units_Z 4
_cell_length_a 12.989(3)
_cell_length_b 8.7270(17)
_cell_length_c 8.9440(18)
_cell_measurement_reflns_used 512
_cell_measurement_temperature 400(2)
_cell_measurement_theta_max 28.28
_cell_measurement_theta_min 2.0
_cell_volume 1013.8(4)
_computing_cell_refinement
;
Rigaku CrystalClear-SM Expert 2.0
;
_computing_data_collection 'Rigaku CrystalClear-SM Expert 2.0'
_computing_data_reduction
;
Rigaku CrystalClear-SM Expert 2.0
;
_computing_molecular_graphics
;
SHELXTL-PLUS (Sheldrick, 1995)
;
_computing_publication_material 'SHELXL-97 (Sheldrick, 1997)'
_computing_structure_refinement 'SHELXL-97 (Sheldrick, 1997)'
_computing_structure_solution 'SHELXS-97 (Sheldrick, 1990)'
_diffrn_ambient_temperature 400(2)
_diffrn_measured_fraction_theta_full 0.743
_diffrn_measured_fraction_theta_max 0.743
_diffrn_measurement_device_type 'Rigaku Saturn 724+ CCD'
_diffrn_measurement_method '\w scans'
_diffrn_radiation_monochromator graphite
_diffrn_radiation_source 'fine-focus sealed tube'
_diffrn_radiation_type MoK\a
_diffrn_radiation_wavelength 0.71073
_diffrn_reflns_av_R_equivalents 0.0462
_diffrn_reflns_av_sigmaI/netI 0.0281
_diffrn_reflns_limit_h_max 17
_diffrn_reflns_limit_h_min -17
_diffrn_reflns_limit_k_max 7
_diffrn_reflns_limit_k_min -11
_diffrn_reflns_limit_l_max 12
_diffrn_reflns_limit_l_min -6
_diffrn_reflns_number 2799
_diffrn_reflns_theta_full 30.69
_diffrn_reflns_theta_max 30.69
_diffrn_reflns_theta_min 3.26
_diffrn_standards_decay_% 0
_diffrn_standards_interval_count 0
_diffrn_standards_interval_time 0
_diffrn_standards_number 0
_exptl_absorpt_coefficient_mu 7.419
_exptl_absorpt_correction_T_max 0.105
_exptl_absorpt_correction_T_min 0.069
_exptl_absorpt_correction_type empirical
_exptl_absorpt_process_details
;
T. Higashi, ABSCOR, empirical absorption correction
;
_exptl_crystal_colour colourless
_exptl_crystal_density_diffrn 3.512
_exptl_crystal_density_method 'not measured'
_exptl_crystal_description block
_exptl_crystal_F_000 1004
_exptl_crystal_size_max 0.4
_exptl_crystal_size_mid 0.4
_exptl_crystal_size_min 0.3
_refine_diff_density_max 1.022
_refine_diff_density_min -1.510
_refine_diff_density_rms 0.228
_refine_ls_extinction_coef 0.0134(10)
_refine_ls_extinction_expression Fc^*^=kFc[1+0.001xFc^2^\l^3^/sin(2\q)]^-1/4^
_refine_ls_extinction_method SHELXL
_refine_ls_goodness_of_fit_ref 1.096
_refine_ls_hydrogen_treatment none
_refine_ls_matrix_type full
_refine_ls_number_parameters 99
_refine_ls_number_reflns 1222
_refine_ls_number_restraints 0
_refine_ls_restrained_S_all 1.096
_refine_ls_R_factor_all 0.0402
_refine_ls_R_factor_gt 0.0390
_refine_ls_shift/su_max 0.000
_refine_ls_shift/su_mean 0.000
_refine_ls_structure_factor_coef Fsqd
_refine_ls_weighting_details 'calc w=1/[\s^2^(Fo^2^)+(0.0465P)^2^+11.7895P] where P=(Fo^2^+2Fc^2^)/3'
_refine_ls_weighting_scheme calc
_refine_ls_wR_factor_gt 0.0975
_refine_ls_wR_factor_ref 0.0984
_reflns_number_gt 1187
_reflns_number_total 1222
_reflns_threshold_expression >2sigma(I)
_cod_data_source_file 2gd400i2-2aortho.cif
_cod_data_source_block 2gd400i2-2a
_cod_original_cell_volume 1013.8(3)
_cod_original_sg_symbol_H-M Pmna
_cod_database_code 1560898

loop_
_symmetry_equiv_pos_as_xyz
'x, y, z'
'-x+1/2, -y, z+1/2'
'-x+1/2, y, -z+1/2'
'x, -y, -z'
'-x, -y, -z'
'x-1/2, y, -z-1/2'
'x-1/2, -y, z-1/2'
'-x, y, z'

loop_
_atom_site_label
_atom_site_type_symbol
_atom_site_fract_x
_atom_site_fract_y
_atom_site_fract_z
_atom_site_U_iso_or_equiv
_atom_site_adp_type
_atom_site_occupancy
_atom_site_symmetry_multiplicity
_atom_site_calc_flag
_atom_site_refinement_flags
_atom_site_disorder_assembly
_atom_site_disorder_group
Gd1 Gd 0.0000 0.77713(5) 0.19005(4) 0.00932(19) Uani 1 2 d S . .
P1 P -0.16502(11) 0.73646(17) 0.54908(16) 0.0103(3) Uani 1 1 d . . .
P2 P 0.0000 0.8152(3) 0.7553(2) 0.0096(4) Uani 1 2 d S . .
P3 P 0.20203(16) 1.0000 0.0000 0.0120(4) Uani 1 2 d S . .
P4 P -0.17231(15) 0.5000 0.0000 0.0091(4) Uani 1 2 d S . .
O1 O -0.0937(4) 0.7151(6) 0.6888(4) 0.0162(10) Uani 1 1 d . . .
O2 O -0.1137(4) 0.7281(6) 0.4047(5) 0.0215(10) Uani 1 1 d . . .
O3 O 0.0000 1.0324(9) 0.3117(6) 0.0162(13) Uani 1 2 d S . .
O4 O 0.1485(4) 0.9140(6) 0.1173(5) 0.0211(10) Uani 1 1 d . . .
O5 O -0.2479(4) 0.6113(6) 0.5816(5) 0.0243(11) Uani 1 1 d . . .
O6 O -0.1167(4) 0.4185(5) -0.1191(5) 0.0190(9) Uani 1 1 d . . .
O7 O 0.0000 0.7910(9) -0.0830(7) 0.0230(15) Uani 1 2 d S . .
O8 O -0.2189(4) 0.8921(6) 0.5850(6) 0.0275(12) Uani 1 1 d . . .

loop_
_atom_site_aniso_label
_atom_site_aniso_U_11
_atom_site_aniso_U_22
_atom_site_aniso_U_33
_atom_site_aniso_U_23
_atom_site_aniso_U_13
_atom_site_aniso_U_12
Gd1 0.0109(2) 0.0087(3) 0.0084(2) -0.00022(12) 0.000 0.000
P1 0.0115(6) 0.0093(7) 0.0100(6) -0.0005(5) -0.0001(5) -0.0024(5)
P2 0.0104(8) 0.0103(9) 0.0080(8) -0.0012(7) 0.000 0.000
P3 0.0127(8) 0.0094(9) 0.0141(8) -0.0004(7) 0.000 0.000
P4 0.0101(8) 0.0057(9) 0.0115(8) 0.0009(6) 0.000 0.000
O1 0.016(2) 0.016(3) 0.017(2) 0.0021(15) -0.0041(15) -0.0050(16)
O2 0.029(3) 0.020(2) 0.015(2) -0.0015(17) 0.0068(19) -0.0003(19)
O3 0.018(3) 0.016(4) 0.015(3) 0.000(2) 0.000 0.000
O4 0.020(2) 0.020(2) 0.023(2) 0.0024(18) 0.0035(18) -0.0088(18)
O5 0.027(2) 0.030(3) 0.0160(18) 0.0010(19) 0.0031(18) -0.019(2)
O6 0.025(2) 0.013(2) 0.0195(19) -0.0026(16) 0.0050(17) 0.0108(18)
O7 0.034(4) 0.029(4) 0.005(2) 0.000(3) 0.000 0.000
O8 0.033(3) 0.024(3) 0.026(2) -0.015(2) -0.014(2) 0.019(2)

loop_
_atom_type_symbol
_atom_type_description
_atom_type_scat_dispersion_real
_atom_type_scat_dispersion_imag
_atom_type_scat_source
O O 0.0106 0.0060 'International Tables Vol C Tables 4.2.6.8 and 6.1.1.4'
P P 0.1023 0.0942 'International Tables Vol C Tables 4.2.6.8 and 6.1.1.4'
Gd Gd -0.1653 3.9035 'International Tables Vol C Tables 4.2.6.8 and 6.1.1.4'

loop_
_geom_angle_atom_site_label_1
_geom_angle_atom_site_label_2
_geom_angle_atom_site_label_3
_geom_angle
_geom_angle_site_symmetry_1
_geom_angle_site_symmetry_3
O4 Gd1 O4 109.6(2) . 8
O4 Gd1 O6 76.58(18) . 5_565
O4 Gd1 O6 144.44(17) 8 5_565
O4 Gd1 O6 144.44(17) . 4_565
O4 Gd1 O6 76.58(18) 8 4_565
O6 Gd1 O6 79.5(2) 5_565 4_565
O4 Gd1 O7 72.52(15) . .
O4 Gd1 O7 72.52(15) 8 .
O6 Gd1 O7 76.60(18) 5_565 .
O6 Gd1 O7 76.60(18) 4_565 .
O4 Gd1 O2 79.18(17) . 8
O4 Gd1 O2 142.56(17) 8 8
O6 Gd1 O2 72.51(16) 5_565 8
O6 Gd1 O2 117.89(16) 4_565 8
O7 Gd1 O2 142.00(13) . 8
O4 Gd1 O2 142.56(17) . .
O4 Gd1 O2 79.18(17) 8 .
O6 Gd1 O2 117.89(16) 5_565 .
O6 Gd1 O2 72.51(16) 4_565 .
O7 Gd1 O2 142.00(13) . .
O2 Gd1 O2 73.8(3) 8 .
O4 Gd1 O3 70.51(14) . .
O4 Gd1 O3 70.51(14) 8 .
O6 Gd1 O3 139.90(12) 5_565 .
O6 Gd1 O3 139.90(12) 4_565 .
O7 Gd1 O3 113.2(2) . .
O2 Gd1 O3 79.26(16) 8 .
O2 Gd1 O3 79.26(16) . .
O2 P1 O8 115.5(3) . .
O2 P1 O5 116.5(3) . .
O8 P1 O5 105.2(3) . .
O2 P1 O1 115.6(3) . .
O8 P1 O1 101.8(3) . .
O5 P1 O1 100.1(3) . .
O3 P2 O7 122.6(4) 5_576 1_556
O3 P2 O1 110.0(2) 5_576 .
O7 P2 O1 106.6(3) 1_556 .
O3 P2 O1 110.0(2) 5_576 8
O7 P2 O1 106.6(3) 1_556 8
O1 P2 O1 98.1(4) . 8
O4 P3 O4 123.3(4) 4_575 .
O4 P3 O8 105.6(3) 4_575 6_656
O4 P3 O8 110.2(3) . 6_656
O4 P3 O8 110.2(3) 4_575 7_675
O4 P3 O8 105.6(3) . 7_675
O8 P3 O8 99.3(5) 6_656 7_675
O6 P4 O6 121.2(4) 4_565 .
O6 P4 O5 106.4(2) 4_565 2_464
O6 P4 O5 110.9(3) . 2_464
O6 P4 O5 110.9(3) 4_565 3_455
O6 P4 O5 106.4(2) . 3_455
O5 P4 O5 99.1(4) 2_464 3_455
P1 O1 P2 132.5(3) . .
P1 O2 Gd1 163.5(3) . .
P2 O3 Gd1 129.7(3) 5_576 .
P3 O4 Gd1 147.6(3) . .
P1 O5 P4 142.0(3) . 2_465
P4 O6 Gd1 148.9(3) . 5_565
P2 O7 Gd1 174.5(5) 1_554 .
P1 O8 P3 135.0(3) . 6_556

loop_
_geom_bond_atom_site_label_1
_geom_bond_atom_site_label_2
_geom_bond_distance
_geom_bond_site_symmetry_2
Gd1 O4 2.360(4) .
Gd1 O4 2.360(4) 8
Gd1 O6 2.370(4) 5_565
Gd1 O6 2.370(4) 4_565
Gd1 O7 2.445(6) .
Gd1 O2 2.460(5) 8
Gd1 O2 2.460(5) .
Gd1 O3 2.480(7) .
P1 O2 1.455(5) .
P1 O8 1.561(5) .
P1 O5 1.562(5) .
P1 O1 1.567(5) .
P2 O3 1.458(7) 5_576
P2 O7 1.462(7) 1_556
P2 O1 1.612(5) .
P2 O1 1.612(5) 8
P3 O4 1.466(4) 4_575
P3 O4 1.466(4) .
P3 O8 1.587(5) 6_656
P3 O8 1.587(5) 7_675
P4 O6 1.471(4) 4_565
P4 O6 1.471(4) .
P4 O5 1.597(5) 2_464
P4 O5 1.597(5) 3_455
O3 P2 1.458(7) 5_576
O5 P4 1.597(5) 2_465
O6 Gd1 2.370(4) 5_565
O7 P2 1.462(7) 1_554
O8 P3 1.587(5) 6_556

_cod_database_fobs_code 1560898
